data_1544261
loop_
_publ_author_name
'Li, H.'
'Aquino, A. J. A.'
'Cordes, D. B.'
'Hase, W. L.'
'Krempner, C.'

_publ_section_title
;
 Electronic nature of zwitterionic alkali metal methanides, silanides and
 germanides - a combined experimental and computational approach.
;
_journal_issue 2
_journal_name_full 'Chemical science'
_journal_page_first 1316
_journal_page_last 1328
_journal_paper_doi 10.1039/c6sc02390h
_journal_volume 8
_journal_year 2017
_chemical_formula_sum 'C16 H39 K O6 Si3'
_chemical_formula_weight 450.84
_chemical_name_systematic
;
 ?
;
_chemical_properties_physical Air-sensitive
_space_group_IT_number 14
_symmetry_cell_setting monoclinic
_symmetry_Int_Tables_number 14
_symmetry_space_group_name_Hall '-P 2yn'
_symmetry_space_group_name_H-M 'P 1 21/n 1'
_atom_sites_solution_hydrogens geom
_atom_sites_solution_primary dual
_atom_sites_solution_secondary difmap
_audit_creation_date 2014-06-04T13:39:43-00:00
_audit_creation_method 'WinGX routine CIF_UPDATE'
_audit_update_record
;
2014-07-09 deposited with the CCDC.
2016-10-07 downloaded from the CCDC.
;
_cell_angle_alpha 90
_cell_angle_beta 90.200(10)
_cell_angle_gamma 90
_cell_formula_units_Z 4
_cell_length_a 8.698(6)
_cell_length_b 18.417(12)
_cell_length_c 16.289(11)
_cell_measurement_reflns_used 7089
_cell_measurement_temperature 100(2)
_cell_measurement_theta_max 25.7
_cell_measurement_theta_min 2.14
_cell_volume 2609(3)
_computing_cell_refinement 'Bruker SAINT'
_computing_data_collection 'Bruker APEX2'
_computing_data_reduction 'Bruker SAINT'
_computing_structure_refinement 'SHELXL-2014 (Sheldrick, 2014)'
_computing_structure_solution 'SHELXS-97 (Sheldrick 2008)'
_diffrn_ambient_temperature 100(2)
_diffrn_measured_fraction_theta_full 1
_diffrn_measured_fraction_theta_max 0.99
_diffrn_measurement_device_type 'Bruker APEX-II CCD'
_diffrn_measurement_method '\w scans'
_diffrn_radiation_monochromator graphite
_diffrn_radiation_source 'fine-focus sealed tube'
_diffrn_radiation_type MoK\a
_diffrn_radiation_wavelength 0.71073
_diffrn_reflns_av_R_equivalents 0.1401
_diffrn_reflns_Laue_measured_fraction_full 1
_diffrn_reflns_Laue_measured_fraction_max 0.99
_diffrn_reflns_limit_h_max 10
_diffrn_reflns_limit_h_min -10
_diffrn_reflns_limit_k_max 22
_diffrn_reflns_limit_k_min -22
_diffrn_reflns_limit_l_max 19
_diffrn_reflns_limit_l_min -19
_diffrn_reflns_number 26816
_diffrn_reflns_point_group_measured_fraction_full 1
_diffrn_reflns_point_group_measured_fraction_max 0.99
_diffrn_reflns_theta_full 25.242
_diffrn_reflns_theta_max 25.816
_diffrn_reflns_theta_min 1.106
_exptl_absorpt_coefficient_mu 0.365
_exptl_absorpt_correction_T_max 0.7452
_exptl_absorpt_correction_T_min 0.6086
_exptl_absorpt_correction_type multi-scan
_exptl_absorpt_process_details SADABS
_exptl_crystal_colour colourless
_exptl_crystal_density_diffrn 1.148
_exptl_crystal_description blocky
_exptl_crystal_F_000 976
_exptl_crystal_recrystallization_method 'Re-crystallisation from solvent: Cold hexane'
_exptl_crystal_size_max 0.48
_exptl_crystal_size_mid 0.39
_exptl_crystal_size_min 0.145
_refine_diff_density_max 0.479
_refine_diff_density_min -0.524
_refine_diff_density_rms 0.11
_refine_ls_extinction_coef 0.0196(19)
_refine_ls_extinction_expression Fc^*^=kFc[1+0.001xFc^2^\l^3^/sin(2\q)]^-1/4^
_refine_ls_extinction_method SHELXL
_refine_ls_goodness_of_fit_ref 0.936
_refine_ls_hydrogen_treatment constr
_refine_ls_matrix_type full
_refine_ls_number_parameters 237
_refine_ls_number_reflns 4942
_refine_ls_number_restraints 369
_refine_ls_restrained_S_all 0.908
_refine_ls_R_factor_all 0.1153
_refine_ls_R_factor_gt 0.0699
_refine_ls_shift/su_max 0
_refine_ls_shift/su_mean 0
_refine_ls_structure_factor_coef Fsqd
_refine_ls_weighting_details 'w=1/[\s^2^(Fo^2^)+(0.1045P)^2^] where P=(Fo^2^+2Fc^2^)/3'
_refine_ls_weighting_scheme calc
_refine_ls_wR_factor_gt 0.1627
_refine_ls_wR_factor_ref 0.1863
_reflns_number_gt 3052
_reflns_number_total 4942
_reflns_threshold_expression 'I > 2\s(I)'
_cod_data_source_file c6sc02390h2.cif
_cod_data_source_block K-1
_cod_depositor_comments
;Adding full bibliography for 1544257--1544261.cif.

 Adding full bibliography for 1544257--1544261.cif.
;
_cod_original_sg_symbol_H-M 'P 21/n'
_cod_database_code 1544261
_shelxl_version_number 2014-3

loop_
_symmetry_equiv_pos_as_xyz
'x, y, z'
'-x+1/2, y+1/2, -z+1/2'
'-x, -y, -z'
'x-1/2, -y-1/2, z-1/2'

loop_
_atom_site_label
_atom_site_type_symbol
_atom_site_fract_x
_atom_site_fract_y
_atom_site_fract_z
_atom_site_U_iso_or_equiv
_atom_site_adp_type
_atom_site_occupancy
_atom_site_calc_flag
K1 K 0.45141(19) 0.45687(6) 0.24271(8) 0.0366(4) Uani 1 d
Si1 Si 0.5385(2) 0.28180(8) 0.32518(10) 0.0354(5) Uani 1 d
Si2 Si 0.8208(2) 0.37284(8) 0.28003(10) 0.0358(5) Uani 1 d
Si3 Si 0.6251(2) 0.30427(8) 0.14096(10) 0.0376(5) Uani 1 d
O1 O 0.6025(6) 0.5881(2) 0.2682(3) 0.0593(14) Uani 1 d
O2 O 0.7641(5) 0.45683(19) 0.2480(3) 0.0392(10) Uani 1 d
O3 O 0.4534(5) 0.35730(19) 0.3630(2) 0.0362(10) Uani 1 d
O4 O 0.4750(6) 0.3613(2) 0.1195(2) 0.0397(11) Uani 1 d
O5 O 0.2915(6) 0.4846(2) 0.0942(3) 0.0476(12) Uani 1 d
O6 O 0.2553(5) 0.4751(2) 0.3760(2) 0.0417(11) Uani 1 d
C1 C 0.6720(8) 0.3099(3) 0.2492(4) 0.0343(13) Uani 1 d
C2 C 0.4325(9) 0.3844(3) 0.0396(4) 0.0452(17) Uani 1 d
H2A H 0.4258 0.3428 0.0034 0.054 Uiso 1 calc
H2B H 0.5102 0.4171 0.0182 0.054 Uiso 1 calc
C3 C 0.2789(9) 0.4229(3) 0.0423(4) 0.0466(17) Uani 1 d
H3A H 0.249 0.4379 -0.0125 0.056 Uiso 1 calc
H3B H 0.2007 0.3902 0.0632 0.056 Uiso 1 calc
C4 C 1.0180(7) 0.3590(3) 0.2404(4) 0.0424(16) Uani 1 d
H4A H 1.0547 0.3121 0.2571 0.064 Uiso 1 calc
H4B H 1.0168 0.3618 0.1816 0.064 Uiso 1 calc
H4C H 1.0846 0.3959 0.2621 0.064 Uiso 1 calc
C5 C 0.6180(9) 0.2325(3) 0.4181(4) 0.0510(19) Uani 1 d
H5A H 0.6683 0.1887 0.4008 0.076 Uiso 1 calc
H5B H 0.6906 0.2632 0.4459 0.076 Uiso 1 calc
H5C H 0.5355 0.2206 0.4546 0.076 Uiso 1 calc
C6 C 0.2189(10) 0.5487(3) 0.3955(5) 0.055(2) Uani 1 d
H6A H 0.1876 0.5737 0.3465 0.082 Uiso 1 calc
H6B H 0.1367 0.5497 0.4347 0.082 Uiso 1 calc
H6C H 0.3079 0.5721 0.4184 0.082 Uiso 1 calc
C7 C 0.3032(9) 0.4345(3) 0.4472(4) 0.0422(17) Uani 1 d
H7A H 0.2232 0.4356 0.4885 0.051 Uiso 1 calc
H7B H 0.3955 0.4559 0.4705 0.051 Uiso 1 calc
C8 C 0.3342(9) 0.3579(3) 0.4218(4) 0.0448(17) Uani 1 d
H8A H 0.3642 0.3294 0.4693 0.054 Uiso 1 calc
H8B H 0.2418 0.3366 0.3985 0.054 Uiso 1 calc
C9 C 0.7529(9) 0.5854(3) 0.2377(5) 0.0515(17) Uani 1 d
H9A H 0.806 0.6301 0.2512 0.062 Uiso 1 calc
H9B H 0.7498 0.581 0.1783 0.062 Uiso 1 calc
C10 C 0.5628(10) 0.2127(3) 0.0996(4) 0.054(2) Uani 1 d
H10A H 0.6424 0.1776 0.1096 0.081 Uiso 1 calc
H10B H 0.4702 0.1976 0.1266 0.081 Uiso 1 calc
H10C H 0.5443 0.2164 0.0416 0.081 Uiso 1 calc
C11 C 0.1474(10) 0.5231(4) 0.0973(4) 0.057(2) Uani 1 d
H11A H 0.1576 0.5646 0.1325 0.086 Uiso 1 calc
H11B H 0.1195 0.5387 0.043 0.086 Uiso 1 calc
H11C H 0.069 0.4915 0.1183 0.086 Uiso 1 calc
C12 C 0.8373(9) 0.5235(3) 0.2726(4) 0.0510(18) Uani 1 d
H12A H 0.9428 0.5241 0.2535 0.061 Uiso 1 calc
H12B H 0.8385 0.527 0.332 0.061 Uiso 1 calc
C13 C 0.5193(10) 0.6501(4) 0.2385(7) 0.096(4) Uani 1 d
H13A H 0.4173 0.6499 0.2608 0.144 Uiso 1 calc
H13B H 0.5714 0.6937 0.2551 0.144 Uiso 1 calc
H13C H 0.5136 0.6483 0.1796 0.144 Uiso 1 calc
C14 C 0.3763(9) 0.2231(3) 0.2871(4) 0.0457(17) Uani 1 d
H14A H 0.4171 0.179 0.2647 0.069 Uiso 1 calc
H14B H 0.3089 0.2118 0.3319 0.069 Uiso 1 calc
H14C H 0.3199 0.2486 0.2454 0.069 Uiso 1 calc
C15 C 0.7795(9) 0.3328(4) 0.0703(4) 0.0498(18) Uani 1 d
H15A H 0.8685 0.3029 0.0789 0.075 Uiso 1 calc
H15B H 0.7447 0.3278 0.0146 0.075 Uiso 1 calc
H15C H 0.8055 0.3827 0.0807 0.075 Uiso 1 calc
C16 C 0.8522(10) 0.3818(4) 0.3948(4) 0.0526(19) Uani 1 d
H16A H 0.8846 0.336 0.4168 0.079 Uiso 1 calc
H16B H 0.93 0.4177 0.4052 0.079 Uiso 1 calc
H16C H 0.7579 0.3964 0.4204 0.079 Uiso 1 calc

loop_
_atom_site_aniso_label
_atom_site_aniso_U_11
_atom_site_aniso_U_22
_atom_site_aniso_U_33
_atom_site_aniso_U_23
_atom_site_aniso_U_13
_atom_site_aniso_U_12
K1 0.0629(10) 0.0200(6) 0.0269(7) 0.0001(5) -0.0003(7) 0.0012(6)
Si1 0.0562(12) 0.0177(7) 0.0323(9) 0.0029(7) 0.0042(9) 0.0015(8)
Si2 0.0550(12) 0.0233(8) 0.0291(9) -0.0027(7) -0.0007(9) 0.0012(8)
Si3 0.0629(12) 0.0213(8) 0.0286(9) -0.0042(7) 0.0015(9) -0.0025(8)
O1 0.061(3) 0.022(2) 0.095(4) 0.001(2) 0.001(3) 0.002(2)
O2 0.058(3) 0.0185(17) 0.041(2) -0.0043(17) -0.001(2) -0.0011(17)
O3 0.058(3) 0.0227(18) 0.028(2) 0.0015(16) 0.008(2) 0.0028(19)
O4 0.066(3) 0.030(2) 0.0238(19) -0.0004(16) -0.002(2) 0.005(2)
O5 0.077(3) 0.030(2) 0.035(2) -0.0011(18) -0.009(2) 0.003(2)
O6 0.067(3) 0.024(2) 0.034(2) -0.0061(16) -0.003(2) 0.006(2)
C1 0.055(3) 0.020(2) 0.028(3) 0.002(2) 0.004(2) -0.002(2)
C2 0.071(5) 0.038(3) 0.026(3) -0.002(2) 0.001(3) -0.006(3)
C3 0.075(5) 0.038(3) 0.027(3) -0.001(3) -0.007(3) 0.000(3)
C4 0.053(4) 0.029(3) 0.045(4) 0.002(3) 0.006(3) 0.000(3)
C5 0.070(5) 0.042(4) 0.041(4) 0.010(3) -0.001(3) 0.005(4)
C6 0.083(6) 0.024(3) 0.057(4) -0.015(3) -0.001(4) 0.012(3)
C7 0.060(5) 0.034(3) 0.032(3) 0.000(2) 0.004(3) 0.004(3)
C8 0.064(4) 0.038(3) 0.032(3) 0.004(3) 0.017(3) 0.002(3)
C9 0.065(4) 0.026(3) 0.063(4) 0.000(3) -0.006(3) -0.007(3)
C10 0.089(6) 0.035(3) 0.039(4) -0.011(3) -0.003(4) -0.005(4)
C11 0.080(5) 0.044(4) 0.048(4) 0.007(3) -0.003(4) 0.005(4)
C12 0.065(4) 0.026(3) 0.063(4) -0.011(3) 0.000(4) -0.004(3)
C13 0.069(6) 0.025(3) 0.194(11) 0.019(5) -0.012(6) -0.001(3)
C14 0.064(4) 0.024(3) 0.049(4) -0.001(3) 0.006(3) -0.004(3)
C15 0.074(5) 0.048(4) 0.027(3) -0.004(3) 0.006(3) -0.004(4)
C16 0.070(5) 0.052(4) 0.036(3) -0.002(3) -0.002(3) -0.003(4)

loop_
_atom_type_symbol
_atom_type_description
_atom_type_scat_dispersion_real
_atom_type_scat_dispersion_imag
_atom_type_scat_source
C C 0.0033 0.0016 'International Tables Vol C Tables 4.2.6.8 and 6.1.1.4'
H H 0 0 'International Tables Vol C Tables 4.2.6.8 and 6.1.1.4'
K K 0.2009 0.2494 'International Tables Vol C Tables 4.2.6.8 and 6.1.1.4'
O O 0.0106 0.006 'International Tables Vol C Tables 4.2.6.8 and 6.1.1.4'
Si Si 0.0817 0.0704 'International Tables Vol C Tables 4.2.6.8 and 6.1.1.4'

loop_
_geom_angle_atom_site_label_1
_geom_angle_atom_site_label_2
_geom_angle_atom_site_label_3
_geom_angle
O4 K1 O3 95.62(13)
O4 K1 O2 86.82(14)
O3 K1 O2 88.43(14)
O4 K1 O1 130.20(16)
O3 K1 O1 118.88(15)
O2 K1 O1 61.57(13)
O4 K1 O6 135.40(14)
O3 K1 O6 61.05(13)
O2 K1 O6 126.15(14)
O1 K1 O6 93.97(14)
O4 K1 O5 61.13(13)
O3 K1 O5 138.48(14)
O2 K1 O5 121.00(15)
O1 K1 O5 101.59(15)
O6 K1 O5 110.09(15)
O4 K1 C1 56.09(14)
O3 K1 C1 54.36(14)
O2 K1 C1 54.62(13)
O1 K1 C1 115.54(16)
O6 K1 C1 115.41(13)
O5 K1 C1 117.15(14)
O4 K1 C9 111.34(17)
O3 K1 C9 118.14(16)
O2 K1 C9 42.19(14)
O1 K1 C9 21.76(15)
O6 K1 C9 113.19(16)
O5 K1 C9 102.80(16)
C1 K1 C9 96.77(17)
O4 K1 Si1 70.86(10)
O3 K1 Si1 26.89(9)
O2 K1 Si1 77.12(9)
O1 K1 Si1 128.95(12)
O6 K1 Si1 86.88(9)
O5 K1 Si1 125.92(10)
C1 K1 Si1 29.59(11)
C9 K1 Si1 117.17(13)
O4 K1 Si3 26.88(10)
O3 K1 Si3 78.52(10)
O2 K1 Si3 65.99(9)
O1 K1 Si3 123.26(12)
O6 K1 Si3 135.43(9)
O5 K1 Si3 87.32(11)
C1 K1 Si3 30.00(11)
C9 K1 Si3 101.51(13)
Si1 K1 Si3 51.65(6)
O4 K1 Si2 76.96(11)
O3 K1 Si2 65.24(11)
O2 K1 Si2 26.75(8)
O1 K1 Si2 85.87(12)
O6 K1 Si2 117.82(10)
O5 K1 Si2 130.86(11)
C1 K1 Si2 29.82(11)
C9 K1 Si2 68.38(13)
Si1 K1 Si2 50.46(5)
Si3 K1 Si2 50.86(5)
O3 Si1 C1 107.6(2)
O3 Si1 C14 105.3(3)
C1 Si1 C14 115.4(3)
O3 Si1 C5 105.2(3)
C1 Si1 C5 117.3(3)
C14 Si1 C5 105.0(3)
O3 Si1 K1 45.81(13)
C1 Si1 K1 67.24(19)
C14 Si1 K1 103.7(2)
C5 Si1 K1 144.1(2)
O2 Si2 C1 106.9(3)
O2 Si2 C4 106.6(2)
C1 Si2 C4 118.6(3)
O2 Si2 C16 105.2(3)
C1 Si2 C16 115.5(3)
C4 Si2 C16 103.0(4)
O2 Si2 K1 45.92(16)
C1 Si2 K1 66.0(2)
C4 Si2 K1 145.5(2)
C16 Si2 K1 104.7(3)
O4 Si3 C1 109.4(3)
O4 Si3 C15 104.7(3)
C1 Si3 C15 115.4(3)
O4 Si3 C10 104.9(3)
C1 Si3 C10 117.4(3)
C15 Si3 C10 103.9(3)
O4 Si3 K1 45.02(14)
C1 Si3 K1 66.43(19)
C15 Si3 K1 111.8(2)
C10 Si3 K1 137.6(3)
C9 O1 C13 112.3(6)
C9 O1 K1 110.9(4)
C13 O1 K1 113.8(4)
C12 O2 Si2 124.2(4)
C12 O2 K1 116.7(4)
Si2 O2 K1 107.34(19)
C8 O3 Si1 125.2(3)
C8 O3 K1 119.1(3)
Si1 O3 K1 107.30(18)
C2 O4 Si3 124.6(4)
C2 O4 K1 118.1(3)
Si3 O4 K1 108.1(2)
C3 O5 C11 110.4(5)
C3 O5 K1 113.6(4)
C11 O5 K1 119.0(4)
C6 O6 C7 112.2(5)
C6 O6 K1 115.1(4)
C7 O6 K1 112.8(4)
Si1 C1 Si2 117.5(3)
Si1 C1 Si3 121.1(4)
Si2 C1 Si3 117.8(3)
Si1 C1 K1 83.2(2)
Si2 C1 K1 84.2(2)
Si3 C1 K1 83.6(2)
O4 C2 C3 110.0(5)
O4 C2 H2A 109.7
C3 C2 H2A 109.7
O4 C2 H2B 109.7
C3 C2 H2B 109.7
H2A C2 H2B 108.2
O5 C3 C2 109.0(6)
O5 C3 H3A 109.9
C2 C3 H3A 109.9
O5 C3 H3B 109.9
C2 C3 H3B 109.9
H3A C3 H3B 108.3
Si2 C4 H4A 109.5
Si2 C4 H4B 109.5
H4A C4 H4B 109.5
Si2 C4 H4C 109.5
H4A C4 H4C 109.5
H4B C4 H4C 109.5
Si1 C5 H5A 109.5
Si1 C5 H5B 109.5
H5A C5 H5B 109.5
Si1 C5 H5C 109.5
H5A C5 H5C 109.5
H5B C5 H5C 109.5
O6 C6 H6A 109.5
O6 C6 H6B 109.5
H6A C6 H6B 109.5
O6 C6 H6C 109.5
H6A C6 H6C 109.5
H6B C6 H6C 109.5
O6 C7 C8 108.6(5)
O6 C7 H7A 110
C8 C7 H7A 110
O6 C7 H7B 110
C8 C7 H7B 110
H7A C7 H7B 108.3
O3 C8 C7 109.1(5)
O3 C8 H8A 109.9
C7 C8 H8A 109.9
O3 C8 H8B 109.9
C7 C8 H8B 109.9
H8A C8 H8B 108.3
O1 C9 C12 110.8(6)
O1 C9 K1 47.3(3)
C12 C9 K1 80.9(4)
O1 C9 H9A 109.5
C12 C9 H9A 109.5
K1 C9 H9A 156.5
O1 C9 H9B 109.5
C12 C9 H9B 109.5
K1 C9 H9B 87.1
H9A C9 H9B 108.1
Si3 C10 H10A 109.5
Si3 C10 H10B 109.5
H10A C10 H10B 109.5
Si3 C10 H10C 109.5
H10A C10 H10C 109.5
H10B C10 H10C 109.5
O5 C11 H11A 109.5
O5 C11 H11B 109.5
H11A C11 H11B 109.5
O5 C11 H11C 109.5
H11A C11 H11C 109.5
H11B C11 H11C 109.5
O2 C12 C9 109.5(6)
O2 C12 H12A 109.8
C9 C12 H12A 109.8
O2 C12 H12B 109.8
C9 C12 H12B 109.8
H12A C12 H12B 108.2
O1 C13 H13A 109.5
O1 C13 H13B 109.5
H13A C13 H13B 109.5
O1 C13 H13C 109.5
H13A C13 H13C 109.5
H13B C13 H13C 109.5
Si1 C14 H14A 109.5
Si1 C14 H14B 109.5
H14A C14 H14B 109.5
Si1 C14 H14C 109.5
H14A C14 H14C 109.5
H14B C14 H14C 109.5
Si3 C15 H15A 109.5
Si3 C15 H15B 109.5
H15A C15 H15B 109.5
Si3 C15 H15C 109.5
H15A C15 H15C 109.5
H15B C15 H15C 109.5
Si2 C16 H16A 109.5
Si2 C16 H16B 109.5
H16A C16 H16B 109.5
Si2 C16 H16C 109.5
H16A C16 H16C 109.5
H16B C16 H16C 109.5

loop_
_geom_bond_atom_site_label_1
_geom_bond_atom_site_label_2
_geom_bond_distance
K1 O4 2.678(4)
K1 O3 2.684(4)
K1 O2 2.721(5)
K1 O1 2.781(5)
K1 O6 2.786(5)
K1 O5 2.832(5)
Si1 O3 1.692(4)
Si1 C1 1.777(6)
Si1 C14 1.881(7)
Si1 C5 1.894(7)
Si2 O2 1.705(4)
Si2 C1 1.807(6)
Si2 C4 1.852(7)
Si2 C16 1.895(7)
Si3 O4 1.711(5)
Si3 C1 1.811(6)
Si3 C15 1.848(7)
Si3 C10 1.895(6)
O1 C9 1.402(9)
O1 C13 1.435(8)
O2 C12 1.439(7)
O3 C8 1.415(7)
O4 C2 1.417(7)
O5 C3 1.421(7)
O5 C11 1.441(9)
O6 C6 1.427(7)
O6 C7 1.440(7)
C2 C3 1.513(10)
C2 H2A 0.97
C2 H2B 0.97
C3 H3A 0.97
C3 H3B 0.97
C4 H4A 0.96
C4 H4B 0.96
C4 H4C 0.96
C5 H5A 0.96
C5 H5B 0.96
C5 H5C 0.96
C6 H6A 0.96
C6 H6B 0.96
C6 H6C 0.96
C7 C8 1.495(8)
C7 H7A 0.97
C7 H7B 0.97
C8 H8A 0.97
C8 H8B 0.97
C9 C12 1.470(9)
C9 H9A 0.97
C9 H9B 0.97
C10 H10A 0.96
C10 H10B 0.96
C10 H10C 0.96
C11 H11A 0.96
C11 H11B 0.96
C11 H11C 0.96
C12 H12A 0.97
C12 H12B 0.97
C13 H13A 0.96
C13 H13B 0.96
C13 H13C 0.96
C14 H14A 0.96
C14 H14B 0.96
C14 H14C 0.96
C15 H15A 0.96
C15 H15B 0.96
C15 H15C 0.96
C16 H16A 0.96
C16 H16B 0.96
C16 H16C 0.96
